data_4302234
loop_
_publ_author_name
'Scott D. Bunge'
'Jesus A. Ocana'
'Travis L. Cleland'
'Jennifer L. Steele'

_publ_contact_author_address
;Kent State University
Chemistry Department
PO Box 5190
Kent, OH 44242, USA
;
_publ_contact_author_email sbunge@kent.edu
_publ_contact_author_fax '330 672 3816'
_publ_contact_author_name 'Scott D. Bunge'
_publ_contact_author_phone '330 672 9445'
_publ_section_title
;
Synthetic, Structural, and Theoretical Investigation of Guanidinate
Complexes Containing Planar Cu6 Cores
;
_journal_name_full 'Inorganic Chemistry'
_journal_page_first 4619
_journal_page_last 4621
_journal_paper_doi 10.1021/ic9003627
_journal_volume 48
_journal_year 2009
_chemical_formula_sum 'C54 H108 Cu6 N18'
_chemical_formula_weight 1390.82
_chemical_name_common '[Cu(DEPYRG)]6 (2)'
_chemical_name_systematic
;
Hexakis((\m~2~-Diethylpyrolidinoguanidino-N)-copper(i))
;
_space_group_IT_number 2
_symmetry_cell_setting triclinic
_symmetry_space_group_name_Hall '-P 1'
_symmetry_space_group_name_H-M 'P -1'
_atom_sites_solution_hydrogens geom
_atom_sites_solution_primary direct
_atom_sites_solution_secondary difmap
_audit_creation_method SHELXL-97
_cell_angle_alpha 117.965(5)
_cell_angle_beta 91.535(4)
_cell_angle_gamma 96.698(3)
_cell_formula_units_Z 1
_cell_length_a 10.9625(17)
_cell_length_b 12.575(2)
_cell_length_c 13.1497(18)
_cell_measurement_reflns_used 3681
_cell_measurement_temperature 100(2)
_cell_measurement_theta_max 28.54
_cell_measurement_theta_min 2.44
_cell_volume 1583.3(4)
_computing_cell_refinement 'Bruker SMART'
_computing_data_collection 'Bruker SMART'
_computing_data_reduction 'Bruker SAINT'
_computing_molecular_graphics 'Bruker SHELXTL'
_computing_publication_material 'Bruker SHELXTL'
_computing_structure_refinement 'SHELXL-97 (Sheldrick, 1997)'
_computing_structure_solution 'SHELXS-97 (Sheldrick, 1990)'
_diffrn_ambient_temperature 273(2)
_diffrn_measured_fraction_theta_full 0.993
_diffrn_measured_fraction_theta_max 0.993
_diffrn_measurement_device_type 'CCD area detector'
_diffrn_measurement_method 'phi and omega scans'
_diffrn_radiation_monochromator graphite
_diffrn_radiation_source 'fine-focus sealed tube'
_diffrn_radiation_type MoK\a
_diffrn_radiation_wavelength 0.71073
_diffrn_reflns_av_R_equivalents 0.0360
_diffrn_reflns_av_sigmaI/netI 0.0591
_diffrn_reflns_limit_h_max 14
_diffrn_reflns_limit_h_min -14
_diffrn_reflns_limit_k_max 16
_diffrn_reflns_limit_k_min -16
_diffrn_reflns_limit_l_max 17
_diffrn_reflns_limit_l_min -17
_diffrn_reflns_number 16154
_diffrn_reflns_theta_full 28.00
_diffrn_reflns_theta_max 28.00
_diffrn_reflns_theta_min 1.76
_exptl_absorpt_coefficient_mu 2.029
_exptl_absorpt_correction_T_max 0.8229
_exptl_absorpt_correction_T_min 0.7506
_exptl_absorpt_correction_type multi-scan
_exptl_absorpt_process_details SADABS
_exptl_crystal_colour colorless
_exptl_crystal_density_diffrn 1.459
_exptl_crystal_density_meas ?
_exptl_crystal_density_method .
_exptl_crystal_description irregular
_exptl_crystal_F_000 732
_exptl_crystal_size_max 0.15
_exptl_crystal_size_mid 0.10
_exptl_crystal_size_min 0.10
_refine_diff_density_max 0.647
_refine_diff_density_min -0.556
_refine_diff_density_rms 0.099
_refine_ls_extinction_method none
_refine_ls_goodness_of_fit_ref 0.841
_refine_ls_hydrogen_treatment constr
_refine_ls_matrix_type full
_refine_ls_number_parameters 358
_refine_ls_number_reflns 7600
_refine_ls_number_restraints 0
_refine_ls_restrained_S_all 0.841
_refine_ls_R_factor_all 0.0654
_refine_ls_R_factor_gt 0.0413
_refine_ls_shift/su_max 0.051
_refine_ls_shift/su_mean 0.003
_refine_ls_structure_factor_coef Fsqd
_refine_ls_weighting_details 'calc w=1/[\s^2^(Fo^2^)+(0.1000P)^2^+0.4723P] where P=(Fo^2^+2Fc^2^)/3'
_refine_ls_weighting_scheme calc
_refine_ls_wR_factor_gt 0.1123
_refine_ls_wR_factor_ref 0.1340
_reflns_number_gt 5706
_reflns_number_total 7600
_reflns_threshold_expression >2sigma(I)
_cod_data_source_file ic9003627_si_002_2.cif
_cod_data_source_block sdb035_01
_cod_depositor_comments
;
The following automatic conversions were performed:
'_symmetry_cell_setting' value 'Triclinic' changed to 'triclinic'
according to '/home/saulius/struct/CIF-dictionaries/cif_core.dic'
dictionary named 'cif_core.dic' version 2.4.1 from
2010-06-29.

'_exptl_absorpt_correction_type' value 'MULTI-SCAN' changed
to 'multi-scan' according to
'/home/saulius/struct/CIF-dictionaries/cif_core.dic' dictionary named
'cif_core.dic' version 2.4.1 from 2010-06-29.

Automatic conversion script
Id: cif_fix_enum 1527 2010-12-29 10:47:43Z saulius 
;
_cod_original_cell_volume 1583.2(4)
_cod_database_code 4302234

loop_
_symmetry_equiv_pos_as_xyz
'x, y, z'
'-x, -y, -z'

loop_
_atom_site_label
_atom_site_type_symbol
_atom_site_fract_x
_atom_site_fract_y
_atom_site_fract_z
_atom_site_U_iso_or_equiv
_atom_site_adp_type
_atom_site_occupancy
_atom_site_symmetry_multiplicity
_atom_site_calc_flag
_atom_site_refinement_flags
_atom_site_disorder_assembly
_atom_site_disorder_group
Cu2 Cu 0.47305(4) 0.31380(4) 0.04561(4) 0.01811(11) Uani 1 1 d . . .
Cu1 Cu 0.53674(4) 0.54423(4) 0.21652(4) 0.01819(11) Uani 1 1 d . . .
Cu3 Cu 0.42568(4) 0.26742(4) -0.17309(4) 0.01835(11) Uani 1 1 d . . .
N1 N 0.4748(3) 0.6897(3) 0.2642(2) 0.0192(6) Uani 1 1 d . . .
N3 N 0.3055(3) 0.6763(3) 0.3716(2) 0.0191(6) Uani 1 1 d . . .
N2 N 0.3726(3) 0.8573(3) 0.3705(3) 0.0222(6) Uani 1 1 d . . .
N4 N 0.3384(3) 0.2430(3) -0.0657(2) 0.0183(6) Uani 1 1 d . . .
N6 N 0.1902(3) 0.1695(3) 0.0222(3) 0.0212(6) Uani 1 1 d . . .
N5 N 0.1249(3) 0.1856(3) -0.1374(3) 0.0221(6) Uani 1 1 d . . .
N7 N 0.6021(3) 0.3995(3) 0.1595(2) 0.0192(6) Uani 1 1 d . . .
N9 N 0.7704(3) 0.4452(3) 0.2955(2) 0.0202(6) Uani 1 1 d . . .
N8 N 0.7489(3) 0.2609(3) 0.1265(2) 0.0207(6) Uani 1 1 d . . .
C14 C 0.2814(3) 0.1728(3) 0.1073(3) 0.0214(7) Uani 1 1 d . . .
H14A H 0.3331 0.2515 0.1467 0.026 Uiso 1 1 calc R . .
H14B H 0.3334 0.1101 0.0709 0.026 Uiso 1 1 calc R . .
C2 C 0.4488(4) 0.9405(3) 0.3418(3) 0.0245(8) Uani 1 1 d . . .
H2A H 0.4465 0.9088 0.2587 0.029 Uiso 1 1 calc R . .
H2B H 0.5337 0.9547 0.3732 0.029 Uiso 1 1 calc R . .
C13 C 0.2034(3) 0.1497(3) 0.1902(3) 0.0234(7) Uani 1 1 d . . .
H13A H 0.1765 0.0634 0.1611 0.028 Uiso 1 1 calc R . .
H13B H 0.2481 0.1830 0.2659 0.028 Uiso 1 1 calc R . .
C10 C 0.2274(3) 0.2022(3) -0.0611(3) 0.0186(7) Uani 1 1 d . . .
C11 C 0.0685(3) 0.1853(3) 0.0685(3) 0.0222(7) Uani 1 1 d . . .
H11A H 0.0103 0.1110 0.0274 0.027 Uiso 1 1 calc R . .
H11B H 0.0355 0.2508 0.0628 0.027 Uiso 1 1 calc R . .
C19 C 0.6990(3) 0.3709(3) 0.1910(3) 0.0186(7) Uani 1 1 d . . .
C17 C 0.1341(3) 0.2531(3) -0.2029(3) 0.0241(8) Uani 1 1 d . . .
H17A H 0.0620 0.2256 -0.2581 0.029 Uiso 1 1 calc R . .
H17B H 0.2062 0.2361 -0.2459 0.029 Uiso 1 1 calc R . .
C27 C 0.9030(3) 0.4448(3) 0.3123(3) 0.0235(7) Uani 1 1 d . . .
H27A H 0.9417 0.4266 0.2416 0.028 Uiso 1 1 calc R . .
H27B H 0.9181 0.3852 0.3365 0.028 Uiso 1 1 calc R . .
C26 C 0.9517(3) 0.5730(4) 0.4065(3) 0.0270(8) Uani 1 1 d . . .
H26A H 0.9773 0.6261 0.3738 0.032 Uiso 1 1 calc R . .
H26B H 1.0207 0.5731 0.4543 0.032 Uiso 1 1 calc R . .
C15 C 0.0585(4) 0.0619(3) -0.2034(3) 0.0267(8) Uani 1 1 d . . .
H15A H -0.0263 0.0663 -0.2222 0.032 Uiso 1 1 calc R . .
H15B H 0.0573 0.0227 -0.1549 0.032 Uiso 1 1 calc R . .
C1 C 0.3921(3) 0.7380(3) 0.3303(3) 0.0191(7) Uani 1 1 d . . .
C12 C 0.0956(3) 0.2163(3) 0.1944(3) 0.0227(7) Uani 1 1 d . . .
H12A H 0.1178 0.3034 0.2435 0.027 Uiso 1 1 calc R . .
H12B H 0.0251 0.1873 0.2225 0.027 Uiso 1 1 calc R . .
C9 C 0.4317(4) 0.6517(4) 0.5200(3) 0.0312(9) Uani 1 1 d . . .
H9A H 0.4096 0.5648 0.4800 0.047 Uiso 1 1 calc R . .
H9B H 0.4431 0.6796 0.6017 0.047 Uiso 1 1 calc R . .
H9C H 0.5070 0.6738 0.4943 0.047 Uiso 1 1 calc R . .
C7 C 0.2062(4) 0.5171(4) 0.1835(3) 0.0284(8) Uani 1 1 d . . .
H7A H 0.1340 0.5567 0.1963 0.043 Uiso 1 1 calc R . .
H7B H 0.1825 0.4307 0.1384 0.043 Uiso 1 1 calc R . .
H7C H 0.2611 0.5455 0.1428 0.043 Uiso 1 1 calc R . .
C6 C 0.2708(3) 0.5462(3) 0.2988(3) 0.0223(7) Uani 1 1 d . . .
H6A H 0.2165 0.5142 0.3381 0.027 Uiso 1 1 calc R . .
H6B H 0.3441 0.5068 0.2857 0.027 Uiso 1 1 calc R . .
C18 C 0.1435(3) 0.3898(3) -0.1245(3) 0.0268(8) Uani 1 1 d . . .
H18A H 0.0736 0.4068 -0.0798 0.040 Uiso 1 1 calc R . .
H18B H 0.1449 0.4304 -0.1707 0.040 Uiso 1 1 calc R . .
H18C H 0.2179 0.4184 -0.0734 0.040 Uiso 1 1 calc R . .
C23 C 0.7730(4) 0.2738(4) -0.0536(3) 0.0266(8) Uani 1 1 d . . .
H23A H 0.7400 0.3492 -0.0224 0.040 Uiso 1 1 calc R . .
H23B H 0.7527 0.2297 -0.1358 0.040 Uiso 1 1 calc R . .
H23C H 0.8611 0.2902 -0.0369 0.040 Uiso 1 1 calc R . .
C24 C 0.7347(3) 0.5593(3) 0.3809(3) 0.0243(8) Uani 1 1 d . . .
H24A H 0.6577 0.5454 0.4104 0.029 Uiso 1 1 calc R . .
H24B H 0.7259 0.6134 0.3483 0.029 Uiso 1 1 calc R . .
C20 C 0.7368(3) 0.1766(3) 0.1760(3) 0.0240(8) Uani 1 1 d . . .
H20A H 0.7659 0.2220 0.2575 0.029 Uiso 1 1 calc R . .
H20B H 0.7902 0.1156 0.1386 0.029 Uiso 1 1 calc R . .
C21 C 0.6064(4) 0.1120(4) 0.1643(4) 0.0305(9) Uani 1 1 d . . .
H21A H 0.5517 0.1714 0.1979 0.046 Uiso 1 1 calc R . .
H21B H 0.6060 0.0642 0.2036 0.046 Uiso 1 1 calc R . .
H21C H 0.5796 0.0599 0.0839 0.046 Uiso 1 1 calc R . .
C25 C 0.8410(4) 0.6114(4) 0.4751(3) 0.0274(8) Uani 1 1 d . . .
H25A H 0.8314 0.5770 0.5273 0.033 Uiso 1 1 calc R . .
H25B H 0.8479 0.6994 0.5192 0.033 Uiso 1 1 calc R . .
C4 C 0.2577(4) 1.0105(4) 0.3898(4) 0.0376(10) Uani 1 1 d . . .
H4A H 0.2174 0.9887 0.3146 0.045 Uiso 1 1 calc R . .
H4B H 0.2169 1.0722 0.4490 0.045 Uiso 1 1 calc R . .
C3 C 0.3909(4) 1.0557(4) 0.3975(4) 0.0362(10) Uani 1 1 d . . .
H3A H 0.4243 1.1065 0.4774 0.043 Uiso 1 1 calc R . .
H3B H 0.4043 1.1019 0.3559 0.043 Uiso 1 1 calc R . .
C5 C 0.2538(4) 0.8994(4) 0.4078(3) 0.0277(8) Uani 1 1 d . . .
H5A H 0.2472 0.9209 0.4884 0.033 Uiso 1 1 calc R . .
H5B H 0.1851 0.8375 0.3608 0.033 Uiso 1 1 calc R . .
C8 C 0.3292(3) 0.7105(3) 0.4948(3) 0.0232(7) Uani 1 1 d . . .
H8A H 0.2538 0.6878 0.5213 0.028 Uiso 1 1 calc R . .
H8B H 0.3506 0.7982 0.5388 0.028 Uiso 1 1 calc R . .
C16 C 0.1132(5) -0.0160(4) -0.3137(4) 0.0397(11) Uani 1 1 d . . .
H16A H 0.1066 0.0172 -0.3658 0.060 Uiso 1 1 calc R . .
H16B H 0.0693 -0.0974 -0.3490 0.060 Uiso 1 1 calc R . .
H16C H 0.1985 -0.0174 -0.2965 0.060 Uiso 1 1 calc R . .
C22 C 0.7179(3) 0.1979(3) 0.0012(3) 0.0232(7) Uani 1 1 d . . .
H22A H 0.6289 0.1816 -0.0154 0.028 Uiso 1 1 calc R . .
H22B H 0.7489 0.1205 -0.0324 0.028 Uiso 1 1 calc R . .

loop_
_atom_site_aniso_label
_atom_site_aniso_U_11
_atom_site_aniso_U_22
_atom_site_aniso_U_33
_atom_site_aniso_U_23
_atom_site_aniso_U_13
_atom_site_aniso_U_12
Cu2 0.0167(2) 0.0205(2) 0.0192(2) 0.01156(18) 0.00081(16) 0.00087(16)
Cu1 0.0185(2) 0.0194(2) 0.0197(2) 0.01154(17) 0.00286(16) 0.00400(16)
Cu3 0.0183(2) 0.0206(2) 0.0191(2) 0.01205(18) 0.00349(16) 0.00144(16)
N1 0.0197(14) 0.0180(14) 0.0220(14) 0.0115(12) 0.0028(11) 0.0014(11)
N3 0.0235(15) 0.0171(14) 0.0181(14) 0.0095(12) 0.0064(11) 0.0015(12)
N2 0.0233(15) 0.0186(15) 0.0285(16) 0.0140(13) 0.0056(12) 0.0034(12)
N4 0.0176(14) 0.0228(15) 0.0179(14) 0.0129(12) 0.0023(11) 0.0012(12)
N6 0.0213(15) 0.0244(16) 0.0219(15) 0.0143(13) 0.0045(12) 0.0032(12)
N5 0.0193(14) 0.0257(16) 0.0255(16) 0.0180(14) -0.0042(12) -0.0057(12)
N7 0.0179(14) 0.0175(14) 0.0234(15) 0.0111(12) 0.0011(11) 0.0007(11)
N9 0.0203(15) 0.0206(15) 0.0172(14) 0.0064(12) 0.0009(11) 0.0060(12)
N8 0.0262(16) 0.0190(15) 0.0178(14) 0.0086(12) 0.0016(12) 0.0073(12)
C14 0.0187(17) 0.0276(19) 0.0227(17) 0.0162(15) 0.0020(14) 0.0016(14)
C2 0.0298(19) 0.0184(18) 0.0298(19) 0.0155(16) 0.0045(15) 0.0013(15)
C13 0.0283(19) 0.0233(18) 0.0214(17) 0.0128(15) 0.0059(14) 0.0034(15)
C10 0.0196(16) 0.0205(17) 0.0187(16) 0.0119(14) -0.0004(13) 0.0024(13)
C11 0.0172(16) 0.0240(18) 0.0283(19) 0.0160(16) 0.0018(14) -0.0025(14)
C19 0.0199(16) 0.0195(17) 0.0189(16) 0.0113(14) 0.0039(13) 0.0022(13)
C17 0.0209(18) 0.032(2) 0.0262(18) 0.0207(17) -0.0021(14) 0.0015(15)
C27 0.0200(17) 0.030(2) 0.0225(17) 0.0134(16) 0.0012(14) 0.0051(15)
C26 0.0225(18) 0.034(2) 0.0218(18) 0.0121(16) -0.0025(14) 0.0005(16)
C15 0.0280(19) 0.0247(19) 0.0254(19) 0.0124(16) -0.0017(15) -0.0045(15)
C1 0.0192(16) 0.0201(17) 0.0210(17) 0.0128(14) -0.0008(13) 0.0002(13)
C12 0.0238(18) 0.0256(19) 0.0236(18) 0.0158(15) 0.0058(14) 0.0021(15)
C9 0.041(2) 0.033(2) 0.0252(19) 0.0182(17) 0.0033(17) 0.0066(18)
C7 0.032(2) 0.027(2) 0.028(2) 0.0149(17) 0.0024(16) -0.0010(16)
C6 0.0242(18) 0.0211(18) 0.0242(18) 0.0130(15) 0.0063(14) 0.0023(14)
C18 0.0240(19) 0.033(2) 0.033(2) 0.0236(18) 0.0029(16) 0.0040(16)
C23 0.031(2) 0.029(2) 0.0208(18) 0.0122(16) 0.0012(15) 0.0060(16)
C24 0.0258(19) 0.0243(19) 0.0208(17) 0.0084(15) 0.0006(14) 0.0071(15)
C20 0.0300(19) 0.0215(18) 0.0246(18) 0.0139(15) 0.0031(15) 0.0057(15)
C21 0.033(2) 0.028(2) 0.034(2) 0.0183(18) 0.0010(17) 0.0028(17)
C25 0.035(2) 0.027(2) 0.0164(17) 0.0074(15) -0.0018(15) 0.0056(16)
C4 0.036(2) 0.027(2) 0.053(3) 0.021(2) 0.002(2) 0.0108(18)
C3 0.039(2) 0.029(2) 0.047(3) 0.023(2) 0.005(2) 0.0060(19)
C5 0.032(2) 0.026(2) 0.029(2) 0.0147(17) 0.0100(16) 0.0122(16)
C8 0.0276(19) 0.0256(19) 0.0178(17) 0.0111(15) 0.0083(14) 0.0048(15)
C16 0.063(3) 0.030(2) 0.027(2) 0.0142(18) 0.007(2) 0.006(2)
C22 0.0263(18) 0.0185(17) 0.0223(18) 0.0077(15) 0.0000(14) 0.0041(14)

loop_
_atom_type_symbol
_atom_type_description
_atom_type_scat_dispersion_real
_atom_type_scat_dispersion_imag
_atom_type_scat_source
C C 0.0033 0.0016 'International Tables Vol C Tables 4.2.6.8 and 6.1.1.4'
H H 0.0000 0.0000 'International Tables Vol C Tables 4.2.6.8 and 6.1.1.4'
N N 0.0061 0.0033 'International Tables Vol C Tables 4.2.6.8 and 6.1.1.4'
Cu Cu 0.3201 1.2651 'International Tables Vol C Tables 4.2.6.8 and 6.1.1.4'

loop_
_geom_angle_atom_site_label_1
_geom_angle_atom_site_label_2
_geom_angle_atom_site_label_3
_geom_angle
_geom_angle_site_symmetry_1
_geom_angle_site_symmetry_3
_geom_angle_publ_flag
N7 Cu2 N4 174.12(13) . . ?
N7 Cu2 Cu3 135.29(9) . . ?
N4 Cu2 Cu3 43.65(8) . . ?
N7 Cu2 Cu1 43.39(9) . . ?
N4 Cu2 Cu1 130.85(9) . . ?
Cu3 Cu2 Cu1 120.73(2) . . ?
N1 Cu1 N7 175.88(13) . . ?
N1 Cu1 Cu3 43.94(9) . 2_665 ?
N7 Cu1 Cu3 132.20(9) . 2_665 ?
N1 Cu1 Cu2 135.49(9) . . ?
N7 Cu1 Cu2 43.25(9) . . ?
Cu3 Cu1 Cu2 121.79(2) 2_665 . ?
N4 Cu3 N1 172.30(13) . 2_665 ?
N4 Cu3 Cu1 132.34(9) . 2_665 ?
N1 Cu3 Cu1 43.82(9) 2_665 2_665 ?
N4 Cu3 Cu2 44.10(9) . . ?
N1 Cu3 Cu2 129.13(9) 2_665 . ?
Cu1 Cu3 Cu2 117.28(2) 2_665 . ?
C1 N1 Cu1 133.3(2) . . ?
C1 N1 Cu3 134.4(2) . 2_665 ?
Cu1 N1 Cu3 92.24(13) . 2_665 ?
C1 N3 C6 117.1(3) . . ?
C1 N3 C8 114.9(3) . . ?
C6 N3 C8 112.6(3) . . ?
C1 N2 C2 121.9(3) . . ?
C1 N2 C5 123.3(3) . . ?
C2 N2 C5 111.4(3) . . ?
C10 N4 Cu3 136.1(2) . . ?
C10 N4 Cu2 131.5(2) . . ?
Cu3 N4 Cu2 92.25(13) . . ?
C10 N6 C14 120.3(3) . . ?
C10 N6 C11 123.5(3) . . ?
C14 N6 C11 110.4(3) . . ?
C10 N5 C15 116.7(3) . . ?
C10 N5 C17 118.2(3) . . ?
C15 N5 C17 113.5(3) . . ?
C19 N7 Cu2 134.2(3) . . ?
C19 N7 Cu1 132.5(3) . . ?
Cu2 N7 Cu1 93.36(13) . . ?
C19 N9 C24 121.6(3) . . ?
C19 N9 C27 123.5(3) . . ?
C24 N9 C27 110.9(3) . . ?
C19 N8 C22 116.7(3) . . ?
C19 N8 C20 114.6(3) . . ?
C22 N8 C20 112.3(3) . . ?
N6 C14 C13 103.5(3) . . ?
N6 C14 H14A 111.1 . . ?
C13 C14 H14A 111.1 . . ?
N6 C14 H14B 111.1 . . ?
C13 C14 H14B 111.1 . . ?
H14A C14 H14B 109.0 . . ?
N2 C2 C3 103.7(3) . . ?
N2 C2 H2A 111.0 . . ?
C3 C2 H2A 111.0 . . ?
N2 C2 H2B 111.0 . . ?
C3 C2 H2B 111.0 . . ?
H2A C2 H2B 109.0 . . ?
C12 C13 C14 102.2(3) . . ?
C12 C13 H13A 111.3 . . ?
C14 C13 H13A 111.3 . . ?
C12 C13 H13B 111.3 . . ?
C14 C13 H13B 111.3 . . ?
H13A C13 H13B 109.2 . . ?
N4 C10 N6 124.2(3) . . ?
N4 C10 N5 125.5(3) . . ?
N6 C10 N5 110.2(3) . . ?
N6 C11 C12 103.7(3) . . ?
N6 C11 H11A 111.0 . . ?
C12 C11 H11A 111.0 . . ?
N6 C11 H11B 111.0 . . ?
C12 C11 H11B 111.0 . . ?
H11A C11 H11B 109.0 . . ?
N7 C19 N9 123.5(3) . . ?
N7 C19 N8 125.7(3) . . ?
N9 C19 N8 110.7(3) . . ?
N5 C17 C18 112.0(3) . . ?
N5 C17 H17A 109.2 . . ?
C18 C17 H17A 109.2 . . ?
N5 C17 H17B 109.2 . . ?
C18 C17 H17B 109.2 . . ?
H17A C17 H17B 107.9 . . ?
N9 C27 C26 104.4(3) . . ?
N9 C27 H27A 110.9 . . ?
C26 C27 H27A 110.9 . . ?
N9 C27 H27B 110.9 . . ?
C26 C27 H27B 110.9 . . ?
H27A C27 H27B 108.9 . . ?
C27 C26 C25 102.8(3) . . ?
C27 C26 H26A 111.2 . . ?
C25 C26 H26A 111.2 . . ?
C27 C26 H26B 111.2 . . ?
C25 C26 H26B 111.2 . . ?
H26A C26 H26B 109.1 . . ?
N5 C15 C16 114.1(3) . . ?
N5 C15 H15A 108.7 . . ?
C16 C15 H15A 108.7 . . ?
N5 C15 H15B 108.7 . . ?
C16 C15 H15B 108.7 . . ?
H15A C15 H15B 107.6 . . ?
N1 C1 N2 124.4(3) . . ?
N1 C1 N3 124.9(3) . . ?
N2 C1 N3 110.7(3) . . ?
C13 C12 C11 102.9(3) . . ?
C13 C12 H12A 111.2 . . ?
C11 C12 H12A 111.2 . . ?
C13 C12 H12B 111.2 . . ?
C11 C12 H12B 111.2 . . ?
H12A C12 H12B 109.1 . . ?
C8 C9 H9A 109.5 . . ?
C8 C9 H9B 109.5 . . ?
H9A C9 H9B 109.5 . . ?
C8 C9 H9C 109.5 . . ?
H9A C9 H9C 109.5 . . ?
H9B C9 H9C 109.5 . . ?
C6 C7 H7A 109.5 . . ?
C6 C7 H7B 109.5 . . ?
H7A C7 H7B 109.5 . . ?
C6 C7 H7C 109.5 . . ?
H7A C7 H7C 109.5 . . ?
H7B C7 H7C 109.5 . . ?
N3 C6 C7 111.5(3) . . ?
N3 C6 H6A 109.3 . . ?
C7 C6 H6A 109.3 . . ?
N3 C6 H6B 109.3 . . ?
C7 C6 H6B 109.3 . . ?
H6A C6 H6B 108.0 . . ?
C17 C18 H18A 109.5 . . ?
C17 C18 H18B 109.5 . . ?
H18A C18 H18B 109.5 . . ?
C17 C18 H18C 109.5 . . ?
H18A C18 H18C 109.5 . . ?
H18B C18 H18C 109.5 . . ?
C22 C23 H23A 109.5 . . ?
C22 C23 H23B 109.5 . . ?
H23A C23 H23B 109.5 . . ?
C22 C23 H23C 109.5 . . ?
H23A C23 H23C 109.5 . . ?
H23B C23 H23C 109.5 . . ?
N9 C24 C25 103.3(3) . . ?
N9 C24 H24A 111.1 . . ?
C25 C24 H24A 111.1 . . ?
N9 C24 H24B 111.1 . . ?
C25 C24 H24B 111.1 . . ?
H24A C24 H24B 109.1 . . ?
N8 C20 C21 115.1(3) . . ?
N8 C20 H20A 108.5 . . ?
C21 C20 H20A 108.5 . . ?
N8 C20 H20B 108.5 . . ?
C21 C20 H20B 108.5 . . ?
H20A C20 H20B 107.5 . . ?
C20 C21 H21A 109.5 . . ?
C20 C21 H21B 109.5 . . ?
H21A C21 H21B 109.5 . . ?
C20 C21 H21C 109.5 . . ?
H21A C21 H21C 109.5 . . ?
H21B C21 H21C 109.5 . . ?
C24 C25 C26 102.5(3) . . ?
C24 C25 H25A 111.3 . . ?
C26 C25 H25A 111.3 . . ?
C24 C25 H25B 111.3 . . ?
C26 C25 H25B 111.3 . . ?
H25A C25 H25B 109.2 . . ?
C3 C4 C5 105.3(3) . . ?
C3 C4 H4A 110.7 . . ?
C5 C4 H4A 110.7 . . ?
C3 C4 H4B 110.7 . . ?
C5 C4 H4B 110.7 . . ?
H4A C4 H4B 108.8 . . ?
C4 C3 C2 103.5(3) . . ?
C4 C3 H3A 111.1 . . ?
C2 C3 H3A 111.1 . . ?
C4 C3 H3B 111.1 . . ?
C2 C3 H3B 111.1 . . ?
H3A C3 H3B 109.0 . . ?
N2 C5 C4 103.1(3) . . ?
N2 C5 H5A 111.1 . . ?
C4 C5 H5A 111.1 . . ?
N2 C5 H5B 111.1 . . ?
C4 C5 H5B 111.1 . . ?
H5A C5 H5B 109.1 . . ?
N3 C8 C9 114.2(3) . . ?
N3 C8 H8A 108.7 . . ?
C9 C8 H8A 108.7 . . ?
N3 C8 H8B 108.7 . . ?
C9 C8 H8B 108.7 . . ?
H8A C8 H8B 107.6 . . ?
C15 C16 H16A 109.5 . . ?
C15 C16 H16B 109.5 . . ?
H16A C16 H16B 109.5 . . ?
C15 C16 H16C 109.5 . . ?
H16A C16 H16C 109.5 . . ?
H16B C16 H16C 109.5 . . ?
N8 C22 C23 111.2(3) . . ?
N8 C22 H22A 109.4 . . ?
C23 C22 H22A 109.4 . . ?
N8 C22 H22B 109.4 . . ?
C23 C22 H22B 109.4 . . ?
H22A C22 H22B 108.0 . . ?

loop_
_geom_bond_atom_site_label_1
_geom_bond_atom_site_label_2
_geom_bond_distance
_geom_bond_site_symmetry_2
_geom_bond_publ_flag
Cu2 N7 1.851(3) . ?
Cu2 N4 1.863(3) . ?
Cu2 Cu3 2.6751(7) . ?
Cu2 Cu1 2.6965(7) . ?
Cu1 N1 1.854(3) . ?
Cu1 N7 1.856(3) . ?
Cu1 Cu3 2.6756(7) 2_665 ?
Cu3 N4 1.848(3) . ?
Cu3 N1 1.858(3) 2_665 ?
Cu3 Cu1 2.6756(7) 2_665 ?
N1 C1 1.274(4) . ?
N1 Cu3 1.858(3) 2_665 ?
N3 C1 1.431(4) . ?
N3 C6 1.451(4) . ?
N3 C8 1.475(4) . ?
N2 C1 1.382(4) . ?
N2 C2 1.455(4) . ?
N2 C5 1.473(5) . ?
N4 C10 1.278(4) . ?
N6 C10 1.394(4) . ?
N6 C14 1.463(4) . ?
N6 C11 1.477(4) . ?
N5 C10 1.415(4) . ?
N5 C15 1.462(5) . ?
N5 C17 1.464(4) . ?
N7 C19 1.278(4) . ?
N9 C19 1.393(4) . ?
N9 C24 1.455(4) . ?
N9 C27 1.465(4) . ?
N8 C19 1.426(4) . ?
N8 C22 1.463(4) . ?
N8 C20 1.477(4) . ?
C14 C13 1.515(5) . ?
C14 H14A 0.9700 . ?
C14 H14B 0.9700 . ?
C2 C3 1.510(5) . ?
C2 H2A 0.9700 . ?
C2 H2B 0.9700 . ?
C13 C12 1.515(5) . ?
C13 H13A 0.9700 . ?
C13 H13B 0.9700 . ?
C11 C12 1.524(5) . ?
C11 H11A 0.9700 . ?
C11 H11B 0.9700 . ?
C17 C18 1.523(5) . ?
C17 H17A 0.9700 . ?
C17 H17B 0.9700 . ?
C27 C26 1.519(5) . ?
C27 H27A 0.9700 . ?
C27 H27B 0.9700 . ?
C26 C25 1.520(5) . ?
C26 H26A 0.9700 . ?
C26 H26B 0.9700 . ?
C15 C16 1.508(6) . ?
C15 H15A 0.9700 . ?
C15 H15B 0.9700 . ?
C12 H12A 0.9700 . ?
C12 H12B 0.9700 . ?
C9 C8 1.524(5) . ?
C9 H9A 0.9600 . ?
C9 H9B 0.9600 . ?
C9 H9C 0.9600 . ?
C7 C6 1.515(5) . ?
C7 H7A 0.9600 . ?
C7 H7B 0.9600 . ?
C7 H7C 0.9600 . ?
C6 H6A 0.9700 . ?
C6 H6B 0.9700 . ?
C18 H18A 0.9600 . ?
C18 H18B 0.9600 . ?
C18 H18C 0.9600 . ?
C23 C22 1.526(5) . ?
C23 H23A 0.9600 . ?
C23 H23B 0.9600 . ?
C23 H23C 0.9600 . ?
C24 C25 1.519(5) . ?
C24 H24A 0.9700 . ?
C24 H24B 0.9700 . ?
C20 C21 1.525(5) . ?
C20 H20A 0.9700 . ?
C20 H20B 0.9700 . ?
C21 H21A 0.9600 . ?
C21 H21B 0.9600 . ?
C21 H21C 0.9600 . ?
C25 H25A 0.9700 . ?
C25 H25B 0.9700 . ?
C4 C3 1.487(6) . ?
C4 C5 1.520(5) . ?
C4 H4A 0.9700 . ?
C4 H4B 0.9700 . ?
C3 H3A 0.9700 . ?
C3 H3B 0.9700 . ?
C5 H5A 0.9700 . ?
C5 H5B 0.9700 . ?
C8 H8A 0.9700 . ?
C8 H8B 0.9700 . ?
C16 H16A 0.9600 . ?
C16 H16B 0.9600 . ?
C16 H16C 0.9600 . ?
C22 H22A 0.9700 . ?
C22 H22B 0.9700 . ?
